data_1551166
loop_
_publ_author_name
'Zhou, Yue'
'Kan, Liang'
'Eubank, Jarrod F.'
'Li, Guanghua'
'Zhang, Lirong'
'Liu, Yunling'

_publ_section_title
;
 Self-assembly of two robust 3D supramolecular organic frameworks from a
 geometrically non-planar molecule for high gas selectivity performance
;
_journal_name_full 'Chemical Science'
_journal_paper_doi 10.1039/C9SC00290A
_journal_year 2019
_chemical_formula_moiety 'C33 H24 O12'
_chemical_formula_sum 'C33 H24 O12'
_chemical_formula_weight 612.54
_chemical_melting_point ?
_space_group_IT_number 163
_space_group_name_Hall '-P 3 2c'
_space_group_name_H-M_alt 'P -3 1 c'
_symmetry_cell_setting trigonal
_symmetry_space_group_name_Hall '-P 3 2c'
_symmetry_space_group_name_H-M 'P -3 1 c'
_atom_sites_solution_hydrogens geom
_atom_sites_solution_primary direct
_atom_sites_solution_secondary difmap
_audit_creation_method SHELXL-97
_audit_update_record
;
2018-05-09 deposited with the CCDC.    2019-05-27 downloaded from the CCDC.
;
_cell_angle_alpha 90.00
_cell_angle_beta 90.00
_cell_angle_gamma 120.00
_cell_formula_units_Z 4
_cell_length_a 12.2358(17)
_cell_length_b 12.2358(17)
_cell_length_c 33.860(7)
_cell_measurement_reflns_used 2575
_cell_measurement_temperature 293(2)
_cell_measurement_theta_max 1.20
_cell_measurement_theta_min 25.05
_cell_volume 4390.2(13)
_computing_cell_refinement 'Bruker SMART'
_computing_data_collection 'Bruker SMART'
_computing_data_reduction 'Bruker SAINT'
_computing_molecular_graphics SHELXP-97
_computing_publication_material SHELXTL
_computing_structure_refinement 'SHELXL-97 (Sheldrick, 1997)'
_computing_structure_solution 'SHELXS-97 (Sheldrick, 1990)'
_diffrn_ambient_temperature 293(2)
_diffrn_detector_area_resol_mean 9.00cm
_diffrn_measured_fraction_theta_full 0.982
_diffrn_measured_fraction_theta_max 0.982
_diffrn_measurement_device_type 'CCD area detector'
_diffrn_measurement_method 'phi and omega scans'
_diffrn_radiation_monochromator graphite
_diffrn_radiation_source 'fine-focus sealed tube'
_diffrn_radiation_type MoK\a
_diffrn_radiation_wavelength 0.71073
_diffrn_reflns_av_R_equivalents 0.0330
_diffrn_reflns_av_sigmaI/netI 0.0174
_diffrn_reflns_limit_h_max 14
_diffrn_reflns_limit_h_min -14
_diffrn_reflns_limit_k_max 14
_diffrn_reflns_limit_k_min -14
_diffrn_reflns_limit_l_max 35
_diffrn_reflns_limit_l_min -40
_diffrn_reflns_number 26951
_diffrn_reflns_theta_full 25.05
_diffrn_reflns_theta_max 25.05
_diffrn_reflns_theta_min 1.20
_diffrn_standards_decay_% none
_diffrn_standards_interval_count none
_diffrn_standards_interval_time none
_diffrn_standards_number none
_exptl_absorpt_coefficient_mu 0.093
_exptl_absorpt_correction_T_max 0.7518
_exptl_absorpt_correction_T_min 0.7357
_exptl_absorpt_correction_type empirical
_exptl_absorpt_process_details SADABS
_exptl_crystal_colour colourless
_exptl_crystal_density_diffrn 1.193
_exptl_crystal_density_meas ?
_exptl_crystal_density_method 'not measured'
_exptl_crystal_description block
_exptl_crystal_F_000 1656
_exptl_crystal_size_max 0.28
_exptl_crystal_size_mid 0.26
_exptl_crystal_size_min 0.24
_refine_diff_density_max 0.252
_refine_diff_density_min -0.227
_refine_diff_density_rms 0.067
_refine_ls_extinction_method none
_refine_ls_goodness_of_fit_ref 1.076
_refine_ls_hydrogen_treatment mixed
_refine_ls_matrix_type full
_refine_ls_number_parameters 136
_refine_ls_number_reflns 2575
_refine_ls_number_restraints 0
_refine_ls_restrained_S_all 1.076
_refine_ls_R_factor_all 0.0734
_refine_ls_R_factor_gt 0.0609
_refine_ls_shift/su_max 0.000
_refine_ls_shift/su_mean 0.000
_refine_ls_structure_factor_coef Fsqd
_refine_ls_weighting_details 'calc w=1/[\s^2^(Fo^2^)+(0.1263P)^2^+0.2770P] where P=(Fo^2^+2Fc^2^)/3'
_refine_ls_weighting_scheme calc
_refine_ls_wR_factor_gt 0.1758
_refine_ls_wR_factor_ref 0.1863
_reflns_number_gt 2044
_reflns_number_total 2575
_reflns_threshold_expression >2sigma(I)
_cod_data_source_file c9sc00290a2.cif
_cod_data_source_block JLU-SOF2
_cod_depositor_comments
;
The following automatic conversions were performed:

'_chemical_melting_point' value 'not measured' was changed to '?' -
the value is undefined or not given.

'_symmetry_cell_setting' value 'Trigonal' changed to 'trigonal'
according to
/home/data/users/saulius/crontab/automatic-downloads/rss-feeds/RSC/lib/dictionaries/cif_core.dic
dictionary named 'cif_core.dic' version 2.4.2 from 2011-04-26.

'_exptl_crystal_density_meas' value 'none' was changed to '?' - the
value is perceived as not measured.

Automatic conversion script
Id: cif_fix_values 4973 2017-02-22 13:04:09Z antanas 

2022-09-15
Formula fixed to be consistent with given Z
                 miguel
;
_cod_original_formula_sum 'C41 H40 O16'
_cod_original_formula_weight 788.73
_cod_original_formula_moiety 'C41 H40 O16'
_cod_original_cell_volume 4390.2(12)
_cod_original_sg_symbol_H-M P-31c
_cod_database_code 1551166
_platon_squeeze_void_probe_radius 1.20

loop_
_symmetry_equiv_pos_as_xyz
'x, y, z'
'-y, x-y, z'
'-x+y, -x, z'
'-y, -x, -z+1/2'
'-x+y, y, -z+1/2'
'x, x-y, -z+1/2'
'-x, -y, -z'
'y, -x+y, -z'
'x-y, x, -z'
'y, x, z-1/2'
'x-y, -y, z-1/2'
'-x, -x+y, z-1/2'

loop_
_atom_site_label
_atom_site_type_symbol
_atom_site_fract_x
_atom_site_fract_y
_atom_site_fract_z
_atom_site_U_iso_or_equiv
_atom_site_adp_type
_atom_site_occupancy
_atom_site_symmetry_multiplicity
_atom_site_calc_flag
_atom_site_refinement_flags
O1 O 0.20421(15) 0.25681(17) 0.01848(4) 0.0651(5) Uani 1 1 d .
O2 O 0.03180(14) 0.20197(19) 0.05376(4) 0.0716(6) Uani 1 1 d .
H2 H 0.0013 0.1984 0.0319 0.107 Uiso 1 1 calc R
O3 O 0.23053(15) 0.22737(19) 0.22737(4) 0.0709(5) Uani 1 1 d .
O4 O 0.05729(15) 0.2058(2) 0.19929(4) 0.0796(6) Uani 1 1 d .
H4 H 0.0348 0.1994 0.2224 0.119 Uiso 1 1 calc R
C1 C 0.54274(16) 0.30777(16) 0.11778(5) 0.0375(4) Uani 1 1 d .
C2 C 0.64106(16) 0.43330(16) 0.11761(5) 0.0390(5) Uani 1 1 d .
C3 C 0.40909(16) 0.28048(16) 0.11941(5) 0.0387(4) Uani 1 1 d .
C4 C 0.34165(17) 0.27166(17) 0.08560(5) 0.0407(5) Uani 1 1 d .
H4A H 0.3801 0.2837 0.0611 0.049 Uiso 1 1 calc R
C5 C 0.21706(17) 0.24506(17) 0.08773(5) 0.0403(5) Uani 1 1 d .
C6 C 0.15804(17) 0.22756(18) 0.12408(5) 0.0422(5) Uani 1 1 d .
H6 H 0.0749 0.2101 0.1256 0.051 Uiso 1 1 calc R
C7 C 0.22514(17) 0.23664(18) 0.15812(5) 0.0430(5) Uani 1 1 d .
C8 C 0.34915(17) 0.26253(17) 0.15550(5) 0.0429(5) Uani 1 1 d .
H8 H 0.3930 0.2679 0.1785 0.052 Uiso 1 1 calc R
C9 C 0.15141(18) 0.23501(19) 0.04993(5) 0.0450(5) Uani 1 1 d .
C10 C 0.16851(18) 0.2222(2) 0.19781(5) 0.0493(5) Uani 1 1 d .
C11 C 0.6142(2) 0.5408(2) 0.11814(8) 0.0636(6) Uani 1 1 d .
H11A H 0.5246 0.5078 0.1180 0.095 Uiso 1 1 calc R
H11B H 0.6511 0.5928 0.0952 0.095 Uiso 1 1 calc R
H11C H 0.6498 0.5904 0.1415 0.095 Uiso 1 1 calc R

loop_
_atom_site_aniso_label
_atom_site_aniso_U_11
_atom_site_aniso_U_22
_atom_site_aniso_U_33
_atom_site_aniso_U_23
_atom_site_aniso_U_13
_atom_site_aniso_U_12
O1 0.0660(10) 0.1053(13) 0.0303(8) -0.0076(7) 0.0041(6) 0.0476(9)
O2 0.0468(9) 0.1273(15) 0.0351(7) 0.0023(7) -0.0036(6) 0.0395(9)
O3 0.0683(10) 0.1237(15) 0.0327(8) 0.0035(7) 0.0014(6) 0.0569(10)
O4 0.0536(9) 0.1496(17) 0.0380(8) -0.0055(8) 0.0066(6) 0.0526(10)
C1 0.0374(9) 0.0405(10) 0.0352(9) -0.0008(7) 0.0004(7) 0.0198(8)
C2 0.0404(10) 0.0379(9) 0.0403(9) -0.0001(7) 0.0010(7) 0.0208(8)
C3 0.0382(9) 0.0381(9) 0.0398(10) -0.0007(7) 0.0011(7) 0.0189(8)
C4 0.0408(10) 0.0465(10) 0.0358(9) -0.0019(7) 0.0069(7) 0.0224(8)
C5 0.0426(10) 0.0480(10) 0.0325(10) -0.0048(7) -0.0015(7) 0.0243(8)
C6 0.0375(10) 0.0569(11) 0.0350(10) -0.0022(7) 0.0018(7) 0.0257(9)
C7 0.0420(10) 0.0531(11) 0.0344(10) 0.0007(7) 0.0028(7) 0.0243(9)
C8 0.0421(10) 0.0532(11) 0.0360(9) -0.0006(7) -0.0028(7) 0.0257(9)
C9 0.0470(11) 0.0583(12) 0.0323(10) -0.0076(8) 0.0002(7) 0.0283(9)
C10 0.0476(11) 0.0710(13) 0.0337(10) -0.0007(8) 0.0010(8) 0.0329(10)
C11 0.0538(12) 0.0475(12) 0.0970(17) -0.0009(11) 0.0016(11) 0.0309(10)

loop_
_atom_type_symbol
_atom_type_description
_atom_type_scat_dispersion_real
_atom_type_scat_dispersion_imag
_atom_type_scat_source
C C 0.0033 0.0016 'International Tables Vol C Tables 4.2.6.8 and 6.1.1.4'
H H 0.0000 0.0000 'International Tables Vol C Tables 4.2.6.8 and 6.1.1.4'
O O 0.0106 0.0060 'International Tables Vol C Tables 4.2.6.8 and 6.1.1.4'

loop_
_geom_angle_atom_site_label_1
_geom_angle_atom_site_label_2
_geom_angle_atom_site_label_3
_geom_angle
_geom_angle_site_symmetry_1
C9 O2 H2 109.5 .
C10 O4 H4 109.5 .
C2 C1 C2 121.38(17) 2_655
C2 C1 C3 119.35(15) 2_655
C2 C1 C3 119.24(14) .
C1 C2 C1 118.61(17) 3_665
C1 C2 C11 120.38(16) 3_665
C1 C2 C11 121.00(16) .
C4 C3 C8 118.01(16) .
C4 C3 C1 121.96(15) .
C8 C3 C1 120.03(15) .
C3 C4 C5 121.07(15) .
C3 C4 H4A 119.5 .
C5 C4 H4A 119.5 .
C6 C5 C4 120.41(16) .
C6 C5 C9 122.26(17) .
C4 C5 C9 117.33(15) .
C7 C6 C5 118.87(17) .
C7 C6 H6 120.6 .
C5 C6 H6 120.6 .
C6 C7 C8 120.04(16) .
C6 C7 C10 121.42(17) .
C8 C7 C10 118.53(16) .
C3 C8 C7 121.60(16) .
C3 C8 H8 119.2 .
C7 C8 H8 119.2 .
O1 C9 O2 123.12(17) .
O1 C9 C5 122.44(18) .
O2 C9 C5 114.43(15) .
O3 C10 O4 123.74(18) .
O3 C10 C7 119.28(18) .
O4 C10 C7 116.98(17) .
C2 C11 H11A 109.5 .
C2 C11 H11B 109.5 .
H11A C11 H11B 109.5 .
C2 C11 H11C 109.5 .
H11A C11 H11C 109.5 .
H11B C11 H11C 109.5 .

loop_
_geom_bond_atom_site_label_1
_geom_bond_atom_site_label_2
_geom_bond_distance
_geom_bond_site_symmetry_2
O1 C9 1.204(2) .
O2 C9 1.315(2) .
O2 H2 0.8200 .
O3 C10 1.239(2) .
O4 C10 1.274(2) .
O4 H4 0.8200 .
C1 C2 1.394(2) 2_655
C1 C2 1.400(2) .
C1 C3 1.497(2) .
C2 C1 1.394(2) 3_665
C2 C11 1.508(3) .
C3 C4 1.383(2) .
C3 C8 1.385(2) .
C4 C5 1.392(3) .
C4 H4A 0.9300 .
C5 C6 1.389(2) .
C5 C9 1.483(2) .
C6 C7 1.387(3) .
C6 H6 0.9300 .
C7 C8 1.389(3) .
C7 C10 1.481(3) .
C8 H8 0.9300 .
C11 H11A 0.9600 .
C11 H11B 0.9600 .
C11 H11C 0.9600 .

loop_
_geom_hbond_atom_site_label_D
_geom_hbond_atom_site_label_H
_geom_hbond_atom_site_label_A
_geom_hbond_distance_DH
_geom_hbond_distance_HA
_geom_hbond_distance_DA
_geom_hbond_angle_DHA
_geom_hbond_site_symmetry_A
O2 H2 O1 0.82 1.84 2.6606(19) 174.4 9
O4 H4 O3 0.82 1.84 2.642(2) 165.5 5

loop_
_platon_squeeze_void_nr
_platon_squeeze_void_average_x
_platon_squeeze_void_average_y
_platon_squeeze_void_average_z
_platon_squeeze_void_volume
_platon_squeeze_void_count_electrons
_platon_squeeze_void_content
1 0.000 0.000 0.000 7 -4 ' '
2 -0.017 0.486 -0.016 1986 397 ' '
3 0.000 0.000 0.250 7 -3 ' '
4 0.000 0.000 0.500 7 -4 ' '
5 0.000 0.000 0.750 7 -3 ' '
